data_1523127
loop_
_publ_author_name
'Zak, Z.'

_publ_section_title
;
 Crystal structure of diselenium pentoxide Se2 O5
;
_journal_name_full 'Zeitschrift fuer Anorganische und Allgemeine Chemie'
_journal_page_first 81
_journal_page_last 85
_journal_volume 460
_journal_year 1980
_chemical_formula_sum 'O5 Se2'
_chemical_name_systematic 'Se2 O5'
_space_group_IT_number 14
_symmetry_space_group_name_Hall '-P 2ybc'
_symmetry_space_group_name_H-M 'P 1 21/c 1'
_cell_angle_alpha 90
_cell_angle_beta 91.98
_cell_angle_gamma 90
_cell_formula_units_Z 4
_cell_length_a 4.585
_cell_length_b 6.972
_cell_length_c 13.89
_cell_volume 443.751
_citation_journal_id_ASTM ZAACAB
_cod_data_source_file Zak_ZAACAB_1980_937.cif
_cod_data_source_block O5Se2
_cod_original_cell_volume 443.7513
_cod_database_code 1523127

loop_
_symmetry_equiv_pos_as_xyz
x,y,z
-x,y+1/2,-z+1/2
-x,-y,-z
x,-y-1/2,z-1/2

loop_
_atom_site_label
_atom_site_type_symbol
_atom_site_fract_x
_atom_site_fract_y
_atom_site_fract_z
_atom_site_occupancy
_atom_site_U_iso_or_equiv
O4 O-2 0.2596 0.2166 0.27 1 0.0
Se2 Se+4 0.3557 0.2601 0.1417 1 0.0
O1 O-2 0.2957 0.1583 0.4591 1 0.0
O5 O-2 0.7041 0.2505 0.1406 1 0.0
O2 O-2 0.7023 0.3895 0.3695 1 0.0
Se1 Se+6 0.4983 0.2093 0.3693 1 0.0
O3 O-2 0.7232 0.0279 0.3415 1 0.0
